data_4124260
loop_
_publ_author_name
'You, Lin'
'Liang, Xin-Ting'
'Xu, Ling-Min'
'Wang, Yue-Fan'
'Zhang, Jia-Jun'
'Su, Qi'
'Li, Yuan-He'
'Zhang, Bo'
'Yang, Shou-Liang'
'Chen, Jia-Hua'
'Yang, Zhen'

_publ_section_title
;
 Asymmetric Total Synthesis of Propindilactone G.
;
_journal_issue 32
_journal_name_full 'Journal of the American Chemical Society'
_journal_page_first 10120
_journal_page_last 10123
_journal_paper_doi 10.1021/jacs.5b06480
_journal_volume 137
_journal_year 2015
_chemical_formula_moiety 'C29 H38 O8'
_chemical_formula_sum 'C29 H38 O8'
_chemical_formula_weight 514.59
_chemical_name_systematic
;
 ?
;
_space_group_crystal_system monoclinic
_space_group_IT_number 14
_space_group_name_Hall '-P 2ybc'
_space_group_name_H-M_alt 'P 1 21/c 1'
_symmetry_space_group_name_Hall '-P 2ybc'
_symmetry_space_group_name_H-M 'P 1 21/c 1'
_atom_sites_solution_hydrogens geom
_atom_sites_solution_primary iterative
_audit_creation_date 2015-07-07
_audit_creation_method
;
Olex2 1.2
(compiled 2015.01.26 svn.r3150 for OlexSys, GUI svn.r4998)
;
_cell_angle_alpha 90
_cell_angle_beta 90.05
_cell_angle_gamma 90
_cell_formula_units_Z 4
_cell_length_a 6.3154(10)
_cell_length_b 11.6172(16)
_cell_length_c 35.175(4)
_cell_measurement_reflns_used 2122
_cell_measurement_temperature 180.01(10)
_cell_measurement_theta_max 27.6150
_cell_measurement_theta_min 3.5130
_cell_volume 2580.7(6)
_computing_cell_refinement
;
CrysAlisPro, Agilent Technologies,
Version 1.171.36.32 (release 02-08-2013 CrysAlis171 .NET)
(compiled Aug  2 2013,16:46:58)
;
_computing_data_collection
;
CrysAlisPro, Agilent Technologies,
Version 1.171.36.32 (release 02-08-2013 CrysAlis171 .NET)
(compiled Aug  2 2013,16:46:58)
;
_computing_data_reduction
;
CrysAlisPro, Agilent Technologies,
Version 1.171.36.32 (release 02-08-2013 CrysAlis171 .NET)
(compiled Aug  2 2013,16:46:58)
;
_computing_molecular_graphics 'Olex2 (Dolomanov et al., 2009)'
_computing_publication_material 'Olex2 (Dolomanov et al., 2009)'
_computing_structure_refinement 'ShelXL (Sheldrick, 2008)'
_computing_structure_solution
;
Superflip (Palatinus & Chapuis, 2007;Palatinus & van der Lee, 2008;
Palatinus et al., 2012)
;
_diffrn_ambient_temperature 180.01(10)
_diffrn_detector_area_resol_mean 10.3914
_diffrn_measured_fraction_theta_full 0.917
_diffrn_measured_fraction_theta_max 0.936
_diffrn_measurement_details
;
  1 omega   44.00   92.00   1.0000    5.0000
omega____ theta____ kappa____ phi______ frames
    -       10.7017 -178.0000    0.0000 48

  2 omega   21.00   47.00   1.0000    5.0000
omega____ theta____ kappa____ phi______ frames
    -       10.7017   77.0000  150.0000 26

  3 omega  -23.00   63.00   1.0000    5.0000
omega____ theta____ kappa____ phi______ frames
    -      -11.7954   38.0000  150.0000 86
;
_diffrn_measurement_device_type 'SuperNova, Dual, Cu at zero, Atlas'
_diffrn_measurement_method '\w scans'
_diffrn_orient_matrix_UB_11 0.0849598000
_diffrn_orient_matrix_UB_12 -0.0029361000
_diffrn_orient_matrix_UB_13 -0.0129763000
_diffrn_orient_matrix_UB_21 -0.0391157000
_diffrn_orient_matrix_UB_22 0.0497014000
_diffrn_orient_matrix_UB_23 -0.0094589000
_diffrn_orient_matrix_UB_31 0.0619062000
_diffrn_orient_matrix_UB_32 0.0354357000
_diffrn_orient_matrix_UB_33 0.0122133000
_diffrn_radiation_monochromator mirror
_diffrn_radiation_type MoK\a
_diffrn_radiation_wavelength 0.71073
_diffrn_reflns_av_R_equivalents 0.0482
_diffrn_reflns_av_unetI/netI 0.0723
_diffrn_reflns_laue_measured_fraction_full 0.917
_diffrn_reflns_laue_measured_fraction_max 0.936
_diffrn_reflns_limit_h_max 7
_diffrn_reflns_limit_h_min -7
_diffrn_reflns_limit_k_max 13
_diffrn_reflns_limit_k_min -13
_diffrn_reflns_limit_l_max 41
_diffrn_reflns_limit_l_min -38
_diffrn_reflns_number 8897
_diffrn_reflns_point_group_measured_fraction_full 0.917
_diffrn_reflns_point_group_measured_fraction_max 0.936
_diffrn_reflns_theta_full 25.242
_diffrn_reflns_theta_max 25.027
_diffrn_reflns_theta_min 2.905
_diffrn_source 'SuperNova (Mo) X-ray Source'
_exptl_absorpt_coefficient_mu 0.096
_exptl_absorpt_correction_T_max 1.00000
_exptl_absorpt_correction_T_min 0.46272
_exptl_absorpt_correction_type multi-scan
_exptl_absorpt_process_details
;
CrysAlisPro, Agilent Technologies,
Version 1.171.36.32 (release 02-08-2013 CrysAlis171 .NET)
(compiled Aug  2 2013,16:46:58)
Empirical absorption correction using spherical harmonics,
 implemented in SCALE3 ABSPACK scaling algorithm.
;
_exptl_crystal_colour
;
;
_exptl_crystal_density_diffrn 1.324
_exptl_crystal_description
;
;
_exptl_crystal_F_000 1104
_exptl_crystal_size_max 0.1
_exptl_crystal_size_mid 0.1
_exptl_crystal_size_min 0.05
_refine_diff_density_max 0.250
_refine_diff_density_min -0.196
_refine_diff_density_rms 0.051
_refine_ls_extinction_method none
_refine_ls_goodness_of_fit_ref 1.032
_refine_ls_hydrogen_treatment constr
_refine_ls_matrix_type full
_refine_ls_number_parameters 341
_refine_ls_number_reflns 4286
_refine_ls_number_restraints 0
_refine_ls_restrained_S_all 1.032
_refine_ls_R_factor_all 0.0899
_refine_ls_R_factor_gt 0.0575
_refine_ls_shift/su_max 0.001
_refine_ls_shift/su_mean 0.000
_refine_ls_structure_factor_coef Fsqd
_refine_ls_weighting_details 'w=1/[\s^2^(Fo^2^)+(0.0529P)^2^+0.6593P] where P=(Fo^2^+2Fc^2^)/3'
_refine_ls_weighting_scheme calc
_refine_ls_wR_factor_gt 0.1218
_refine_ls_wR_factor_ref 0.1393
_reflns_Friedel_coverage 0.000
_reflns_number_gt 3041
_reflns_number_total 4286
_reflns_threshold_expression 'I > 2\s(I)'
_cod_data_source_file ja5b06480_si_004.cif
_cod_data_source_block exp_5553
_cod_depositor_comments 'Adding full bibliography for 4124259--4124260.cif.'
_cod_database_code 4124260
_shelxl_version_number 2014-3
_chemical_oxdiff_formula C29H39O8
_shelx_space_group_comment
;
The symmetry employed for this shelxl refinement is uniquely defined
by the following loop, which should always be used as a source of
symmetry information in preference to the above space-group names.
They are only intended as comments.
;
_shelx_estimated_absorpt_t_max 0.995
_shelx_estimated_absorpt_t_min 0.990
_reflns_odcompleteness_completeness 92.30
_reflns_odcompleteness_iscentric 1
_reflns_odcompleteness_theta 25.97
_olex2_refinement_description
;
1. Fixed Uiso
 At 1.2 times of:
  All C(H) groups, All C(H,H) groups
 At 1.5 times of:
  All C(H,H,H) groups, All O(H) groups
2.a Ternary CH refined with riding coordinates:
 C1(H1), C10(H10), C14(H14), C17(H17), C22(H22), C24(H24), C25(H25)
2.b Secondary CH2 refined with riding coordinates:
 C2(H2A,H2B), C5(H5A,H5B), C7(H7A,H7B), C8(H8A,H8B), C15(H15A,H15B), C16(H16A,
 H16B)
2.c Aromatic/amide H refined with riding coordinates:
 C12(H12), C28(H28)
2.d Idealised Me refined as rotating group:
 C19(H19A,H19B,H19C), C20(H20A,H20B,H20C), C21(H21A,H21B,H21C), C23(H23A,H23B,
 H23C), C29(H29A,H29B,H29C)
2.e Idealised tetrahedral OH refined as rotating group:
 O4(H4), O6(H6)
;
_olex2_submission_special_instructions 'No special instructions were received'

loop_
_space_group_symop_operation_xyz
'x, y, z'
'-x, y+1/2, -z+1/2'
'-x, -y, -z'
'x, -y-1/2, z-1/2'

loop_
_atom_site_label
_atom_site_type_symbol
_atom_site_fract_x
_atom_site_fract_y
_atom_site_fract_z
_atom_site_U_iso_or_equiv
_atom_site_adp_type
_atom_site_occupancy
_atom_site_site_symmetry_order
_atom_site_calc_flag
_atom_site_refinement_flags_posn
C1 C 0.7567(4) 0.6548(2) 0.91959(7) 0.0274(7) Uani 1 1 d .
H1 H 0.6039 0.6325 0.9203 0.033 Uiso 1 1 calc R
C2 C 0.9031(5) 0.5533(2) 0.92322(8) 0.0326(7) Uani 1 1 d .
H2A H 0.9342 0.5359 0.9502 0.039 Uiso 1 1 calc R
H2B H 0.8428 0.4841 0.9109 0.039 Uiso 1 1 calc R
C3 C 1.0934(5) 0.5936(2) 0.90319(8) 0.0295(7) Uani 1 1 d .
C4 C 0.8201(4) 0.7125(2) 0.88225(7) 0.0232(6) Uani 1 1 d .
C5 C 0.6941(4) 0.6641(2) 0.84877(7) 0.0228(6) Uani 1 1 d .
H5A H 0.5432 0.6826 0.8534 0.027 Uiso 1 1 calc R
H5B H 0.7069 0.5792 0.8498 0.027 Uiso 1 1 calc R
C6 C 0.7451(4) 0.7008(2) 0.80781(7) 0.0230(6) Uani 1 1 d .
C7 C 0.6403(5) 0.6134(2) 0.78093(7) 0.0273(7) Uani 1 1 d .
H7A H 0.6999 0.5361 0.7860 0.033 Uiso 1 1 calc R
H7B H 0.4867 0.6104 0.7864 0.033 Uiso 1 1 calc R
C8 C 0.6714(5) 0.6421(2) 0.73905(7) 0.0274(7) Uani 1 1 d .
H8A H 0.5995 0.5832 0.7233 0.033 Uiso 1 1 calc R
H8B H 0.8244 0.6399 0.7330 0.033 Uiso 1 1 calc R
C9 C 0.5821(4) 0.7624(2) 0.72906(7) 0.0235(6) Uani 1 1 d .
C10 C 0.6409(4) 0.8134(2) 0.68984(7) 0.0236(6) Uani 1 1 d .
H10 H 0.5144 0.8607 0.6828 0.028 Uiso 1 1 calc R
C11 C 0.8102(4) 0.9025(2) 0.69842(7) 0.0256(6) Uani 1 1 d .
C12 C 0.8166(4) 0.9188(2) 0.73945(7) 0.0267(6) Uani 1 1 d .
H12 H 0.8986 0.9757 0.7521 0.032 Uiso 1 1 calc R
C13 C 0.6916(4) 0.8431(2) 0.75672(7) 0.0226(6) Uani 1 1 d .
C14 C 0.6638(4) 0.8236(2) 0.79851(7) 0.0231(6) Uani 1 1 d .
H14 H 0.5079 0.8235 0.8035 0.028 Uiso 1 1 calc R
C15 C 0.7589(5) 0.9188(2) 0.82321(7) 0.0306(7) Uani 1 1 d .
H15A H 0.9151 0.9116 0.8226 0.037 Uiso 1 1 calc R
H15B H 0.7219 0.9942 0.8119 0.037 Uiso 1 1 calc R
C16 C 0.6873(5) 0.9183(2) 0.86434(7) 0.0334(7) Uani 1 1 d .
H16A H 0.5382 0.8922 0.8653 0.040 Uiso 1 1 calc R
H16B H 0.6916 0.9983 0.8741 0.040 Uiso 1 1 calc R
C17 C 0.8187(4) 0.8422(2) 0.89083(7) 0.0262(6) Uani 1 1 d .
H17 H 0.9686 0.8689 0.8885 0.031 Uiso 1 1 calc R
C18 C 0.7616(5) 0.8500(2) 0.93352(7) 0.0320(7) Uani 1 1 d .
C19 C 0.8991(6) 0.9329(3) 0.95565(8) 0.0454(9) Uani 1 1 d .
H19A H 1.0482 0.9115 0.9526 0.068 Uiso 1 1 calc GR
H19B H 0.8610 0.9297 0.9826 0.068 Uiso 1 1 calc GR
H19C H 0.8772 1.0112 0.9461 0.068 Uiso 1 1 calc GR
C20 C 0.5283(5) 0.8742(3) 0.94034(9) 0.0458(9) Uani 1 1 d .
H20A H 0.4969 0.8662 0.9675 0.069 Uiso 1 1 calc GR
H20B H 0.4425 0.8193 0.9258 0.069 Uiso 1 1 calc GR
H20C H 0.4950 0.9527 0.9321 0.069 Uiso 1 1 calc GR
C21 C 0.3410(4) 0.7620(2) 0.73290(8) 0.0318(7) Uani 1 1 d .
H21A H 0.2874 0.8407 0.7304 0.048 Uiso 1 1 calc GR
H21B H 0.3018 0.7313 0.7579 0.048 Uiso 1 1 calc GR
H21C H 0.2794 0.7136 0.7129 0.048 Uiso 1 1 calc GR
C22 C 0.6722(4) 0.7342(2) 0.65531(7) 0.0250(6) Uani 1 1 d .
H22 H 0.5584 0.6744 0.6561 0.030 Uiso 1 1 calc R
C23 C 0.8838(5) 0.6716(3) 0.65445(8) 0.0406(8) Uani 1 1 d .
H23A H 0.8893 0.6155 0.6752 0.061 Uiso 1 1 calc GR
H23B H 0.9990 0.7274 0.6575 0.061 Uiso 1 1 calc GR
H23C H 0.8994 0.6316 0.6301 0.061 Uiso 1 1 calc GR
C24 C 0.6452(4) 0.8020(2) 0.61776(7) 0.0259(6) Uani 1 1 d .
H24 H 0.7827 0.8405 0.6117 0.031 Uiso 1 1 calc R
C25 C 0.5850(4) 0.7251(2) 0.58420(7) 0.0283(7) Uani 1 1 d .
H25 H 0.6800 0.6563 0.5830 0.034 Uiso 1 1 calc R
C26 C 0.2487(5) 0.7402(2) 0.56094(8) 0.0297(7) Uani 1 1 d .
C27 C 0.3877(5) 0.7984(2) 0.53411(8) 0.0302(7) Uani 1 1 d .
C28 C 0.5845(5) 0.7869(3) 0.54720(7) 0.0328(7) Uani 1 1 d .
H28 H 0.7076 0.8145 0.5346 0.039 Uiso 1 1 calc R
C29 C 0.3024(5) 0.8553(3) 0.49913(8) 0.0426(8) Uani 1 1 d .
H29A H 0.4203 0.8792 0.4828 0.064 Uiso 1 1 calc GR
H29B H 0.2191 0.9230 0.5064 0.064 Uiso 1 1 calc GR
H29C H 0.2121 0.8011 0.4853 0.064 Uiso 1 1 calc GR
O1 O 0.8114(3) 0.73631(15) 0.94832(5) 0.0307(5) Uani 1 1 d .
O2 O 1.0445(3) 0.67865(15) 0.87873(5) 0.0271(5) Uani 1 1 d .
O3 O 1.2747(3) 0.56169(17) 0.90674(6) 0.0409(6) Uani 1 1 d .
O4 O 0.9671(3) 0.70230(16) 0.80137(5) 0.0295(5) Uani 1 1 d .
H4 H 1.0217 0.6425 0.8106 0.044 Uiso 1 1 calc GR
O5 O 0.9130(3) 0.95584(17) 0.67491(5) 0.0389(5) Uani 1 1 d .
O6 O 0.4862(3) 0.88812(15) 0.62067(5) 0.0290(5) Uani 1 1 d .
H6 H 0.5356 0.9516 0.6134 0.043 Uiso 1 1 calc GR
O7 O 0.3671(3) 0.68990(15) 0.58878(5) 0.0305(5) Uani 1 1 d .
O8 O 0.0585(3) 0.73144(19) 0.56037(6) 0.0437(6) Uani 1 1 d .

loop_
_atom_site_aniso_label
_atom_site_aniso_U_11
_atom_site_aniso_U_22
_atom_site_aniso_U_33
_atom_site_aniso_U_23
_atom_site_aniso_U_13
_atom_site_aniso_U_12
C1 0.0284(16) 0.0315(16) 0.0223(14) -0.0002(12) -0.0028(13) -0.0041(13)
C2 0.0415(19) 0.0254(16) 0.0310(15) 0.0039(12) -0.0103(14) -0.0036(13)
C3 0.0336(18) 0.0226(15) 0.0322(15) -0.0066(12) -0.0120(14) 0.0003(13)
C4 0.0216(14) 0.0224(14) 0.0257(14) 0.0000(11) -0.0001(12) 0.0002(11)
C5 0.0246(15) 0.0180(14) 0.0257(14) 0.0004(11) 0.0010(12) -0.0019(11)
C6 0.0242(15) 0.0182(14) 0.0265(14) 0.0005(11) 0.0006(12) -0.0013(11)
C7 0.0389(17) 0.0169(14) 0.0260(14) 0.0021(11) -0.0024(13) -0.0038(12)
C8 0.0400(17) 0.0164(14) 0.0259(14) -0.0006(11) -0.0053(13) -0.0003(12)
C9 0.0263(15) 0.0214(14) 0.0228(13) 0.0009(11) -0.0019(12) 0.0000(11)
C10 0.0245(15) 0.0221(15) 0.0242(14) 0.0030(11) -0.0031(12) 0.0003(11)
C11 0.0270(16) 0.0206(15) 0.0292(15) 0.0046(12) -0.0014(13) 0.0015(12)
C12 0.0323(17) 0.0198(14) 0.0280(14) -0.0013(11) -0.0062(13) -0.0010(12)
C13 0.0254(15) 0.0149(13) 0.0276(14) 0.0011(11) -0.0032(12) 0.0044(11)
C14 0.0276(15) 0.0173(14) 0.0245(14) -0.0001(10) -0.0003(12) 0.0010(11)
C15 0.0441(19) 0.0186(14) 0.0290(15) -0.0003(11) -0.0022(14) 0.0002(13)
C16 0.048(2) 0.0221(15) 0.0303(15) -0.0036(12) -0.0038(14) 0.0037(13)
C17 0.0293(16) 0.0225(14) 0.0267(14) -0.0042(11) -0.0005(13) -0.0003(12)
C18 0.0445(19) 0.0269(16) 0.0247(14) -0.0023(12) -0.0049(14) 0.0047(13)
C19 0.065(2) 0.0372(19) 0.0338(17) -0.0080(14) -0.0072(17) -0.0014(16)
C20 0.050(2) 0.053(2) 0.0337(17) 0.0008(15) 0.0110(16) 0.0134(17)
C21 0.0273(16) 0.0348(17) 0.0333(16) 0.0033(13) 0.0011(13) -0.0032(13)
C22 0.0283(15) 0.0222(15) 0.0244(14) 0.0005(11) 0.0003(12) 0.0005(12)
C23 0.047(2) 0.0450(19) 0.0293(16) 0.0015(13) -0.0024(15) 0.0204(16)
C24 0.0231(15) 0.0255(15) 0.0292(15) 0.0035(11) -0.0015(13) 0.0023(12)
C25 0.0223(15) 0.0323(16) 0.0304(15) -0.0005(12) -0.0022(13) 0.0013(12)
C26 0.0313(17) 0.0279(16) 0.0298(15) -0.0071(12) -0.0081(14) 0.0021(13)
C27 0.0318(17) 0.0353(17) 0.0234(14) -0.0029(12) -0.0011(13) 0.0047(13)
C28 0.0318(17) 0.0424(18) 0.0242(15) -0.0009(13) 0.0017(14) 0.0008(14)
C29 0.048(2) 0.053(2) 0.0262(16) 0.0019(14) -0.0026(15) 0.0137(16)
O1 0.0412(12) 0.0290(11) 0.0218(10) -0.0022(8) -0.0050(9) 0.0003(9)
O2 0.0223(10) 0.0254(11) 0.0335(10) 0.0001(8) 0.0008(9) 0.0000(8)
O3 0.0334(13) 0.0365(12) 0.0528(13) -0.0141(10) -0.0144(11) 0.0101(10)
O4 0.0286(11) 0.0296(11) 0.0301(10) 0.0047(8) 0.0033(9) 0.0027(8)
O5 0.0462(14) 0.0390(13) 0.0316(11) 0.0065(9) 0.0028(10) -0.0169(10)
O6 0.0286(11) 0.0240(10) 0.0343(11) 0.0049(9) -0.0020(9) 0.0045(8)
O7 0.0280(11) 0.0320(11) 0.0314(10) 0.0027(8) -0.0038(9) -0.0053(9)
O8 0.0255(12) 0.0562(15) 0.0492(13) -0.0023(11) -0.0047(10) -0.0028(10)

loop_
_atom_type_symbol
_atom_type_description
_atom_type_scat_dispersion_real
_atom_type_scat_dispersion_imag
_atom_type_scat_source
C C 0.0033 0.0016 'International Tables Vol C Tables 4.2.6.8 and 6.1.1.4'
H H 0.0000 0.0000 'International Tables Vol C Tables 4.2.6.8 and 6.1.1.4'
O O 0.0106 0.0060 'International Tables Vol C Tables 4.2.6.8 and 6.1.1.4'

loop_
_geom_angle_atom_site_label_1
_geom_angle_atom_site_label_2
_geom_angle_atom_site_label_3
_geom_angle
C2 C1 H1 112.8
C2 C1 C4 104.8(2)
C4 C1 H1 112.8
O1 C1 H1 112.8
O1 C1 C2 108.1(2)
O1 C1 C4 104.7(2)
C1 C2 H2A 111.3
C1 C2 H2B 111.3
H2A C2 H2B 109.2
C3 C2 C1 102.3(2)
C3 C2 H2A 111.3
C3 C2 H2B 111.3
O2 C3 C2 110.6(2)
O3 C3 C2 128.9(3)
O3 C3 O2 120.5(3)
C1 C4 C17 105.0(2)
C5 C4 C1 111.4(2)
C5 C4 C17 120.6(2)
O2 C4 C1 101.98(19)
O2 C4 C5 109.7(2)
O2 C4 C17 106.5(2)
C4 C5 H5A 107.1
C4 C5 H5B 107.1
C4 C5 C6 120.7(2)
H5A C5 H5B 106.8
C6 C5 H5A 107.1
C6 C5 H5B 107.1
C5 C6 C14 112.6(2)
C7 C6 C5 107.6(2)
C7 C6 C14 109.61(19)
O4 C6 C5 111.14(19)
O4 C6 C7 109.5(2)
O4 C6 C14 106.3(2)
C6 C7 H7A 108.9
C6 C7 H7B 108.9
H7A C7 H7B 107.7
C8 C7 C6 113.3(2)
C8 C7 H7A 108.9
C8 C7 H7B 108.9
C7 C8 H8A 109.3
C7 C8 H8B 109.3
C7 C8 C9 111.7(2)
H8A C8 H8B 107.9
C9 C8 H8A 109.3
C9 C8 H8B 109.3
C10 C9 C8 117.4(2)
C13 C9 C8 104.28(18)
C13 C9 C10 103.0(2)
C13 C9 C21 113.5(2)
C21 C9 C8 109.9(2)
C21 C9 C10 108.7(2)
C9 C10 H10 103.7
C11 C10 C9 104.68(19)
C11 C10 H10 103.7
C11 C10 C22 118.3(2)
C22 C10 C9 120.4(2)
C22 C10 H10 103.7
C12 C11 C10 107.8(2)
O5 C11 C10 125.9(2)
O5 C11 C12 126.2(2)
C11 C12 H12 124.7
C13 C12 C11 110.5(2)
C13 C12 H12 124.7
C12 C13 C9 112.7(2)
C12 C13 C14 128.2(2)
C14 C13 C9 118.8(2)
C6 C14 H14 106.7
C13 C14 C6 107.9(2)
C13 C14 H14 106.7
C13 C14 C15 113.7(2)
C15 C14 C6 114.6(2)
C15 C14 H14 106.7
C14 C15 H15A 108.5
C14 C15 H15B 108.5
H15A C15 H15B 107.5
C16 C15 C14 115.0(2)
C16 C15 H15A 108.5
C16 C15 H15B 108.5
C15 C16 H16A 108.5
C15 C16 H16B 108.5
C15 C16 C17 114.9(2)
H16A C16 H16B 107.5
C17 C16 H16A 108.5
C17 C16 H16B 108.5
C4 C17 H17 106.4
C4 C17 C18 104.5(2)
C16 C17 C4 116.8(2)
C16 C17 H17 106.4
C16 C17 C18 115.5(2)
C18 C17 H17 106.4
C19 C18 C17 113.8(3)
C19 C18 C20 111.0(3)
C20 C18 C17 113.0(2)
O1 C18 C17 104.1(2)
O1 C18 C19 105.7(2)
O1 C18 C20 108.7(3)
C18 C19 H19A 109.5
C18 C19 H19B 109.5
C18 C19 H19C 109.5
H19A C19 H19B 109.5
H19A C19 H19C 109.5
H19B C19 H19C 109.5
C18 C20 H20A 109.5
C18 C20 H20B 109.5
C18 C20 H20C 109.5
H20A C20 H20B 109.5
H20A C20 H20C 109.5
H20B C20 H20C 109.5
C9 C21 H21A 109.5
C9 C21 H21B 109.5
C9 C21 H21C 109.5
H21A C21 H21B 109.5
H21A C21 H21C 109.5
H21B C21 H21C 109.5
C10 C22 H22 107.4
C10 C22 C24 110.8(2)
C23 C22 C10 114.6(2)
C23 C22 H22 107.4
C23 C22 C24 108.8(2)
C24 C22 H22 107.4
C22 C23 H23A 109.5
C22 C23 H23B 109.5
C22 C23 H23C 109.5
H23A C23 H23B 109.5
H23A C23 H23C 109.5
H23B C23 H23C 109.5
C22 C24 H24 108.3
C25 C24 C22 112.9(2)
C25 C24 H24 108.3
O6 C24 C22 112.0(2)
O6 C24 H24 108.3
O6 C24 C25 106.97(19)
C24 C25 H25 110.5
C28 C25 C24 113.2(2)
C28 C25 H25 110.5
O7 C25 C24 108.4(2)
O7 C25 H25 110.5
O7 C25 C28 103.5(2)
O7 C26 C27 109.5(2)
O8 C26 C27 129.0(3)
O8 C26 O7 121.5(3)
C26 C27 C29 121.4(3)
C28 C27 C26 107.0(2)
C28 C27 C29 131.6(3)
C25 C28 H28 124.7
C27 C28 C25 110.6(3)
C27 C28 H28 124.7
C27 C29 H29A 109.5
C27 C29 H29B 109.5
C27 C29 H29C 109.5
H29A C29 H29B 109.5
H29A C29 H29C 109.5
H29B C29 H29C 109.5
C1 O1 C18 107.28(17)
C3 O2 C4 111.2(2)
C6 O4 H4 109.5
C24 O6 H6 109.5
C26 O7 C25 108.7(2)

loop_
_geom_bond_atom_site_label_1
_geom_bond_atom_site_label_2
_geom_bond_distance
C1 H1 1.0000
C1 C2 1.503(4)
C1 C4 1.528(4)
C1 O1 1.427(3)
C2 H2A 0.9900
C2 H2B 0.9900
C2 C3 1.470(4)
C3 O2 1.346(3)
C3 O3 1.210(3)
C4 C5 1.528(3)
C4 C17 1.536(4)
C4 O2 1.476(3)
C5 H5A 0.9900
C5 H5B 0.9900
C5 C6 1.537(4)
C6 C7 1.537(3)
C6 C14 1.551(3)
C6 O4 1.420(3)
C7 H7A 0.9900
C7 H7B 0.9900
C7 C8 1.523(4)
C8 H8A 0.9900
C8 H8B 0.9900
C8 C9 1.547(4)
C9 C10 1.547(4)
C9 C13 1.518(3)
C9 C21 1.528(4)
C10 H10 1.0000
C10 C11 1.517(4)
C10 C22 1.537(4)
C11 C12 1.456(4)
C11 O5 1.221(3)
C12 H12 0.9500
C12 C13 1.329(4)
C13 C14 1.498(4)
C14 H14 1.0000
C14 C15 1.529(4)
C15 H15A 0.9900
C15 H15B 0.9900
C15 C16 1.516(4)
C16 H16A 0.9900
C16 H16B 0.9900
C16 C17 1.529(4)
C17 H17 1.0000
C17 C18 1.547(4)
C18 C19 1.512(4)
C18 C20 1.519(5)
C18 O1 1.454(3)
C19 H19A 0.9800
C19 H19B 0.9800
C19 H19C 0.9800
C20 H20A 0.9800
C20 H20B 0.9800
C20 H20C 0.9800
C21 H21A 0.9800
C21 H21B 0.9800
C21 H21C 0.9800
C22 H22 1.0000
C22 C23 1.522(4)
C22 C24 1.547(4)
C23 H23A 0.9800
C23 H23B 0.9800
C23 H23C 0.9800
C24 H24 1.0000
C24 C25 1.528(4)
C24 O6 1.421(3)
C25 H25 1.0000
C25 C28 1.487(4)
C25 O7 1.445(3)
C26 C27 1.457(4)
C26 O7 1.363(3)
C26 O8 1.205(4)
C27 C28 1.332(4)
C27 C29 1.497(4)
C28 H28 0.9500
C29 H29A 0.9800
C29 H29B 0.9800
C29 H29C 0.9800
O4 H4 0.8400
O6 H6 0.8400
